data_1517022
loop_
_publ_author_name
'Mazzanti, Virginia'
'Jiang, Huixin'
'Gotfredsen, Henrik'
'Morsing, Thorbj\/orn J'
'Parker, Christian R.'
'Nielsen, Mogens Br\/ondsted'

_publ_section_title
;
 The Gilded Edge in Acetylenic Scaffolding: Pd-Catalyzed Cross-Coupling
 Reactions of Phosphine-Gold(I) Oligoynyl Complexes.
;
_journal_issue 14
_journal_name_full 'Organic letters'
_journal_page_first 3736
_journal_paper_doi 10.1021/ol5015587
_journal_volume 16
_journal_year 2014
_chemical_formula_moiety 'C32 H36 Au P Si, 2(C3 H3)'
_chemical_formula_sum 'C38 H42 Au P Si'
_chemical_formula_weight 754.78
_space_group_crystal_system monoclinic
_space_group_IT_number 15
_space_group_name_Hall '-C 2yc'
_space_group_name_H-M_alt 'C 1 2/c 1'
_symmetry_Int_Tables_number 15
_symmetry_space_group_name_Hall '-C 2yc'
_symmetry_space_group_name_H-M 'C 1 2/c 1'
_audit_creation_date 2014-05-28
_audit_creation_method
;
Olex2 1.2
(compiled 2014.03.20 svn.r2918 for OlexSys, GUI svn.r4816)
;
_cell_angle_alpha 90
_cell_angle_beta 113.278(2)
_cell_angle_gamma 90
_cell_formula_units_Z 8
_cell_length_a 25.9774(15)
_cell_length_b 25.2649(15)
_cell_length_c 11.2161(6)
_cell_measurement_reflns_used 9766
_cell_measurement_temperature 122(2)
_cell_measurement_theta_max 29.28
_cell_measurement_theta_min 2.55
_cell_volume 6762.1(7)
_computing_molecular_graphics 'Olex2 (Dolomanov et al., 2009)'
_computing_publication_material 'Olex2 (Dolomanov et al., 2009)'
_computing_structure_refinement 'olex2.refine (Bourhis et al., 2013)'
_diffrn_ambient_temperature 122(2)
_diffrn_measured_fraction_theta_full 0.9994
_diffrn_measured_fraction_theta_max 0.9994
_diffrn_measurement_device_type 'Bruker APEX-II CCD'
_diffrn_measurement_method '\f and \w scans'
_diffrn_radiation_type 'Mo K\a'
_diffrn_radiation_wavelength 0.71073
_diffrn_reflns_av_R_equivalents 0.0838
_diffrn_reflns_av_unetI/netI 0.0392
_diffrn_reflns_limit_h_max 32
_diffrn_reflns_limit_h_min -32
_diffrn_reflns_limit_k_max 31
_diffrn_reflns_limit_k_min -31
_diffrn_reflns_limit_l_max 14
_diffrn_reflns_limit_l_min -14
_diffrn_reflns_number 115500
_diffrn_reflns_theta_full 26.3714
_diffrn_reflns_theta_max 26.37
_diffrn_reflns_theta_min 2.35
_diffrn_standards_number 0
_exptl_absorpt_coefficient_mu 4.458
_exptl_absorpt_correction_T_max 0.7462
_exptl_absorpt_correction_T_min 0.5618
_exptl_absorpt_correction_type multi-scan
_exptl_absorpt_process_details
;
SADABS-2012/1 (Bruker,2012) was used for absorption correction.
wR2(int) was 0.0994 before and 0.0685 after correction.
The Ratio of minimum to maximum transmission is 0.7529.
The \l/2 correction factor is 0.0000.
;
_exptl_crystal_colour yellow
_exptl_crystal_colour_primary yellow
_exptl_crystal_density_diffrn 1.4827
_exptl_crystal_description Prism
_exptl_crystal_F_000 3024.0
_exptl_crystal_size_max 0.262
_exptl_crystal_size_mid 0.173
_exptl_crystal_size_min 0.098
_refine_diff_density_max 1.6385
_refine_diff_density_min -1.1245
_refine_diff_density_rms 0.1622
_refine_ls_d_res_high 0.8000
_refine_ls_d_res_low 8.6740
_refine_ls_goodness_of_fit_ref 1.0753
_refine_ls_hydrogen_treatment refall
_refine_ls_matrix_type full
_refine_ls_number_constraints 72
_refine_ls_number_parameters 376
_refine_ls_number_reflns 6907
_refine_ls_number_restraints 3
_refine_ls_restrained_S_all 1.0751
_refine_ls_R_factor_all 0.0362
_refine_ls_R_factor_gt 0.0249
_refine_ls_shift/su_max 0.0002
_refine_ls_shift/su_mean 0.0000
_refine_ls_structure_factor_coef Fsqd
_refine_ls_weighting_details 'w=1/[\s^2^(Fo^2^)+(0.0361P)^2^+12.2719P] where P=(Fo^2^+2Fc^2^)/3'
_refine_ls_weighting_scheme calc
_refine_ls_wR_factor_gt 0.0594
_refine_ls_wR_factor_ref 0.0663
_reflns_Friedel_coverage 0.0
_reflns_limit_h_max 29
_reflns_limit_h_min -32
_reflns_limit_k_max 31
_reflns_limit_k_min 0
_reflns_limit_l_max 14
_reflns_limit_l_min 0
_reflns_number_gt 5824
_reflns_number_total 6907
_reflns_threshold_expression I>=2u(I)
_cod_data_source_file ol5015587_si_002.cif
_cod_data_source_block mo_D8V512_0m-1
_cod_depositor_comments 'Adding full bibliography for 1517022--1517023.cif.'
_cod_database_code 1517022
_olex2_refinement_description
;
1. Fixed Uiso
 At 1.2 times of:
  All C(H) groups
 At 1.5 times of:
  All C(H,H,H) groups
2. Restrained distances
 C35-C34 = C36-C35 = C36-C34_$1
 1.395 with sigma of 0.005
3.a Ternary CH refined with riding coordinates:
 C25(H25), C28(H28), C31(H31)
3.b Aromatic/amide H refined with riding coordinates:
 C2(H2), C3(H3), C4(H4), C5(H5), C6(H6), C8(H8), C9(H9), C10(H10), C11(H11),
 C12(H12), C14(H14), C15(H15), C16(H16), C17(H17), C18(H18), C34(H34), C35(H35),
  C36(H36), C37(H37), C38(H38), C39(H39)
3.c Idealised Me refined as rotating group:
 C26(H26a,H26b,H26c), C27(H27a,H27b,H27c), C29(H29a,H29b,H29c), C30(H30a,H30b,
 H30c), C32(H32a,H32b,H32c), C33(H33a,H33b,H33c)
;

loop_
_space_group_symop_id
_space_group_symop_operation_xyz
1 x,y,z
2 -x,y,-z+1/2
3 -x,-y,-z
4 x,-y,z-1/2
5 x+1/2,y+1/2,z
6 -x+1/2,y+1/2,-z+1/2
7 -x+1/2,-y+1/2,-z
8 x+1/2,-y+1/2,z-1/2

loop_
_atom_site_label
_atom_site_type_symbol
_atom_site_fract_x
_atom_site_fract_y
_atom_site_fract_z
_atom_site_U_iso_or_equiv
_atom_site_adp_type
_atom_site_occupancy
_atom_site_site_symmetry_order
_atom_site_refinement_flags_posn
_atom_site_refinement_flags_adp
_atom_site_refinement_flags_occupancy
Au1 Au 0.111936(2) 0.139877(2) 0.635838(2) 0.01633(5) Uani 1.000000 1 . . .
P1 P 0.166425(3) 0.109889(3) 0.837603(3) 0.01524(16) Uani 1.000000 1 . . .
Si1 Si 0.103524(3) 0.375384(3) 0.587574(3) 0.01845(19) Uani 1.000000 1 . . .
C1 C 0.150682(3) 0.143603(3) 0.962489(3) 0.0181(5) Uani 1.000000 1 . . .
C2 C 0.095474(3) 0.160231(3) 0.931946(3) 0.0257(5) Uani 1.000000 1 . . .
H2 H 0.068525(3) 0.155497(3) 0.848338(3) 0.0309(6) Uiso 1.000000 1 R . .
C3 C 0.080843(3) 0.183718(3) 1.025853(3) 0.0315(5) Uani 1.000000 1 . . .
H3 H 0.044167(3) 0.194789(3) 1.005113(3) 0.0378(7) Uiso 1.000000 1 R . .
C4 C 0.120749(3) 0.190677(3) 1.150242(3) 0.0294(6) Uani 1.000000 1 . . .
H4 H 0.110721(3) 0.205819(3) 1.213565(3) 0.0353(7) Uiso 1.000000 1 R . .
C5 C 0.175373(3) 0.175238(3) 1.180725(3) 0.0278(6) Uani 1.000000 1 . . .
H5 H 0.202179(3) 0.180390(3) 1.264319(3) 0.0333(7) Uiso 1.000000 1 R . .
C6 C 0.190567(3) 0.152013(3) 1.087119(3) 0.0228(5) Uani 1.000000 1 . . .
H6 H 0.227588(3) 0.142062(3) 1.108007(3) 0.0274(6) Uiso 1.000000 1 R . .
C7 C 0.240536(3) 0.121745(3) 0.877897(3) 0.0167(5) Uani 1.000000 1 . . .
C8 C 0.277807(3) 0.081411(3) 0.886128(3) 0.0283(5) Uani 1.000000 1 . . .
H8 H 0.265977(3) 0.046393(3) 0.879746(3) 0.0340(7) Uiso 1.000000 1 R . .
C9 C 0.332273(3) 0.092536(3) 0.903677(3) 0.0353(6) Uani 1.000000 1 . . .
H9 H 0.356596(3) 0.064949(3) 0.907625(3) 0.0424(7) Uiso 1.000000 1 R . .
C10 C 0.351224(3) 0.144258(3) 0.915501(3) 0.0295(6) Uani 1.000000 1 . . .
H10 H 0.387990(3) 0.151524(3) 0.927053(3) 0.0355(7) Uiso 1.000000 1 R . .
C11 C 0.314996(3) 0.184745(3) 0.909948(3) 0.0319(6) Uani 1.000000 1 . . .
H11 H 0.327543(3) 0.219582(3) 0.919305(3) 0.0382(7) Uiso 1.000000 1 R . .
C12 C 0.259591(3) 0.174001(3) 0.890401(3) 0.0278(6) Uani 1.000000 1 . . .
H12 H 0.235256(3) 0.201677(3) 0.885672(3) 0.0334(7) Uiso 1.000000 1 R . .
C13 C 0.161637(3) 0.039567(3) 0.863402(3) 0.0166(5) Uani 1.000000 1 . . .
C14 C 0.135009(3) 0.006761(3) 0.757780(3) 0.0200(5) Uani 1.000000 1 . . .
H14 H 0.117921(3) 0.021214(3) 0.675106(3) 0.0240(6) Uiso 1.000000 1 R . .
C15 C 0.133732(3) -0.047664(3) 0.774873(3) 0.0243(5) Uani 1.000000 1 . . .
H15 H 0.116056(3) -0.069462(3) 0.703468(3) 0.0292(6) Uiso 1.000000 1 R . .
C16 C 0.158616(3) -0.069550(3) 0.897541(3) 0.0247(5) Uani 1.000000 1 . . .
H16 H 0.157936(3) -0.105982(3) 0.908684(3) 0.0297(6) Uiso 1.000000 1 R . .
C17 C 0.184505(3) -0.036931(3) 1.003479(3) 0.0247(5) Uani 1.000000 1 . . .
H17 H 0.201080(3) -0.051488(3) 1.086151(3) 0.0296(7) Uiso 1.000000 1 R . .
C18 C 0.185882(3) 0.017331(3) 0.987104(3) 0.0223(5) Uani 1.000000 1 . . .
H18 H 0.203054(3) 0.039042(3) 1.058933(3) 0.0267(6) Uiso 1.000000 1 R . .
C19 C 0.064716(3) 0.171112(3) 0.463088(3) 0.0158(5) Uani 1.000000 1 . . .
C20 C 0.035484(3) 0.192269(3) 0.364177(3) 0.0152(5) Uani 1.000000 1 . . .
C21 C 0.0 0.220585(3) 0.25 0.0144(6) Uani 1.000000 2 S T P
C22 C 0.0 0.275116(3) 0.25 0.0159(6) Uani 1.000000 2 S T P
C23 C 0.035703(3) 0.305021(3) 0.359263(3) 0.0187(5) Uani 1.000000 1 . . .
C24 C 0.064910(3) 0.332491(3) 0.448425(3) 0.0224(5) Uani 1.000000 1 . . .
C25 C 0.121281(3) 0.334252(3) 0.738561(3) 0.0216(5) Uani 1.000000 1 . . .
H25 H 0.141568(3) 0.356871(3) 0.813481(3) 0.0259(6) Uiso 1.000000 1 R . .
C26 C 0.068502(3) 0.313693(3) 0.753035(3) 0.0360(6) Uani 1.000000 1 . . .
H26a H 0.047021(3) 0.292619(3) 0.678750(3) 0.0540(9) Uiso 1.000000 1 GR . .
H26b H 0.079127(3) 0.292480(3) 0.830078(3) 0.0540(9) Uiso 1.000000 1 GR . .
H26c H 0.046320(3) 0.343110(3) 0.759337(3) 0.0540(9) Uiso 1.000000 1 GR . .
C27 C 0.158963(3) 0.287324(3) 0.742398(3) 0.0292(6) Uani 1.000000 1 . . .
H27a H 0.169723(3) 0.269451(3) 0.824225(3) 0.0438(9) Uiso 1.000000 1 GR . .
H27b H 0.138991(3) 0.263237(3) 0.673357(3) 0.0438(9) Uiso 1.000000 1 GR . .
H27c H 0.191861(3) 0.299786(3) 0.732023(3) 0.0438(9) Uiso 1.000000 1 GR . .
C28 C 0.168656(3) 0.399242(3) 0.571746(3) 0.0251(5) Uani 1.000000 1 . . .
H28 H 0.192473(3) 0.368221(3) 0.579990(3) 0.0301(7) Uiso 1.000000 1 R . .
C29 C 0.156795(3) 0.424192(3) 0.437934(3) 0.0434(6) Uani 1.000000 1 . . .
H29a H 0.132458(3) 0.454149(3) 0.425218(3) 0.0650(10) Uiso 1.000000 1 GR . .
H29b H 0.191420(3) 0.435449(3) 0.434186(3) 0.0650(10) Uiso 1.000000 1 GR . .
H29c H 0.139124(3) 0.398505(3) 0.371117(3) 0.0650(10) Uiso 1.000000 1 GR . .
C30 C 0.202236(3) 0.437926(3) 0.679797(3) 0.0311(6) Uani 1.000000 1 . . .
H30a H 0.237264(3) 0.445729(3) 0.673610(3) 0.0467(9) Uiso 1.000000 1 GR . .
H30b H 0.181262(3) 0.470036(3) 0.670742(3) 0.0467(9) Uiso 1.000000 1 GR . .
H30c H 0.209214(3) 0.422240(3) 0.762715(3) 0.0467(9) Uiso 1.000000 1 GR . .
C31 C 0.056426(3) 0.433081(3) 0.581612(3) 0.0278(6) Uani 1.000000 1 . . .
H31 H 0.062925(3) 0.459634(3) 0.525386(3) 0.0334(7) Uiso 1.000000 1 R . .
C32 C -0.006205(3) 0.420201(3) 0.519941(3) 0.0386(6) Uani 1.000000 1 . . .
H32a H -0.014845(3) 0.394157(3) 0.571584(3) 0.0578(9) Uiso 1.000000 1 GR . .
H32b H -0.027445(3) 0.451768(3) 0.515596(3) 0.0578(9) Uiso 1.000000 1 GR . .
H32c H -0.015615(3) 0.406599(3) 0.433958(3) 0.0578(9) Uiso 1.000000 1 GR . .
C33 C 0.071503(3) 0.459869(3) 0.713936(3) 0.0377(6) Uani 1.000000 1 . . .
H33a H 0.050011(3) 0.491755(3) 0.703005(3) 0.0566(9) Uiso 1.000000 1 GR . .
H33b H 0.063206(3) 0.436289(3) 0.771094(3) 0.0566(9) Uiso 1.000000 1 GR . .
H33c H 0.110723(3) 0.468323(3) 0.750491(3) 0.0566(9) Uiso 1.000000 1 GR . .
C34 C -0.258930(3) 0.294218(3) 0.059090(3) 0.0668(7) Uani 1.000000 1 D . .
H34 H -0.264866(3) 0.324439(3) 0.099281(3) 0.0802(8) Uiso 1.000000 1 R . .
C35 C -0.205600(3) 0.281334(3) 0.072429(3) 0.0613(7) Uani 1.000000 1 D . .
H35 H -0.175576(3) 0.302673(3) 0.121917(3) 0.0736(8) Uiso 1.000000 1 R . .
C36 C -0.196575(3) 0.236982(3) 0.012769(3) 0.0627(7) Uani 1.000000 1 D . .
H36 H -0.160539(3) 0.228215(3) 0.021113(3) 0.0752(8) Uiso 1.000000 1 R . .
C37 C -0.006324(3) 0.054186(3) 0.503396(3) 0.0280(6) Uani 1.000000 1 . . .
H37 H -0.010651(3) 0.090653(3) 0.505960(3) 0.0336(7) Uiso 1.000000 1 R . .
C38 C -0.026051(3) 0.021222(3) 0.574551(3) 0.0279(6) Uani 1.000000 1 . . .
H38 H -0.043666(3) 0.035635(3) 0.624885(3) 0.0334(7) Uiso 1.000000 1 R . .
C39 C 0.019719(3) 0.032832(3) 0.428819(3) 0.0273(6) Uani 1.000000 1 . . .
H39 H 0.033006(3) 0.054843(3) 0.380832(3) 0.0328(7) Uiso 1.000000 1 R . .

loop_
_atom_site_aniso_label
_atom_site_aniso_U_11
_atom_site_aniso_U_22
_atom_site_aniso_U_33
_atom_site_aniso_U_12
_atom_site_aniso_U_13
_atom_site_aniso_U_23
Au1 0.01725(7) 0.01330(7) 0.01520(7) 0.00156(5) 0.00296(5) 0.00300(5)
P1 0.0166(4) 0.0138(4) 0.0138(2) 0.0018(3) 0.0043(3) 0.0017(3)
Si1 0.0199(4) 0.0124(4) 0.0180(2) -0.0016(4) 0.0021(3) -0.0030(3)
C1 0.0233(10) 0.0124(11) 0.0203(3) 0.0010(10) 0.0104(5) 0.0044(6)
C2 0.0242(11) 0.0265(12) 0.0274(3) -0.0021(11) 0.0111(6) -0.0003(6)
C3 0.0292(11) 0.0256(13) 0.0493(3) -0.0025(11) 0.0260(6) -0.0026(6)
C4 0.0452(11) 0.0190(12) 0.0364(3) -0.0079(11) 0.0293(6) -0.0068(6)
C5 0.0427(11) 0.0190(12) 0.0249(3) -0.0035(11) 0.0169(6) -0.0016(6)
C6 0.0293(11) 0.0179(12) 0.0216(3) 0.0020(10) 0.0104(6) 0.0019(6)
C7 0.0162(10) 0.0216(12) 0.0103(3) -0.0002(10) 0.0031(5) 0.0010(6)
C8 0.0239(11) 0.0201(12) 0.0399(3) -0.0012(11) 0.0115(6) -0.0105(6)
C9 0.0212(11) 0.0324(13) 0.0507(3) 0.0043(11) 0.0124(6) -0.0106(6)
C10 0.0190(11) 0.0429(13) 0.0245(3) -0.0045(11) 0.0063(6) 0.0002(6)
C11 0.0292(11) 0.0257(13) 0.0372(3) -0.0075(11) 0.0093(6) 0.0090(6)
C12 0.0244(11) 0.0216(12) 0.0336(3) 0.0030(11) 0.0074(6) 0.0108(6)
C13 0.0151(10) 0.0151(11) 0.0204(3) 0.0016(10) 0.0077(5) 0.0028(6)
C14 0.0167(10) 0.0232(12) 0.0179(3) 0.0020(10) 0.0046(5) -0.0007(6)
C15 0.0223(11) 0.0195(12) 0.0291(3) -0.0003(10) 0.0080(6) -0.0053(6)
C16 0.0260(11) 0.0160(12) 0.0359(3) 0.0004(10) 0.0162(6) 0.0041(6)
C17 0.0294(11) 0.0233(12) 0.0231(3) 0.0038(11) 0.0122(6) 0.0070(6)
C18 0.0257(11) 0.0193(12) 0.0192(3) 0.0013(10) 0.0061(6) -0.0005(6)
C19 0.0170(10) 0.0103(11) 0.0185(3) 0.0006(9) 0.0053(5) 0.0029(6)
C20 0.0163(10) 0.0105(11) 0.0196(3) -0.0030(9) 0.0079(5) -0.0046(6)
C21 0.0119(11) 0.0170(13) 0.0144(3) -0.000000 0.0052(6) 0.000000
C22 0.0150(12) 0.0155(13) 0.0130(3) -0.000000 0.0012(6) 0.000000
C23 0.0214(10) 0.0116(11) 0.0185(3) 0.0020(10) 0.0032(6) 0.0015(6)
C24 0.0227(11) 0.0170(12) 0.0211(3) 0.0024(10) 0.0018(6) 0.0037(6)
C25 0.0232(11) 0.0178(12) 0.0193(3) -0.0015(10) 0.0037(6) -0.0017(6)
C26 0.0358(11) 0.0353(13) 0.0373(3) 0.0004(11) 0.0149(6) 0.0111(6)
C27 0.0396(11) 0.0189(12) 0.0281(3) 0.0070(11) 0.0125(6) 0.0014(6)
C28 0.0250(11) 0.0206(12) 0.0268(3) -0.0043(10) 0.0072(6) -0.0022(6)
C29 0.0436(12) 0.0509(14) 0.0367(3) -0.0080(12) 0.0171(6) 0.0105(6)
C30 0.0236(11) 0.0237(12) 0.0401(3) -0.0070(11) 0.0062(6) -0.0006(6)
C31 0.0296(11) 0.0177(12) 0.0329(3) 0.0005(11) 0.0089(6) -0.0015(6)
C32 0.0298(11) 0.0276(13) 0.0530(3) 0.0101(11) 0.0107(6) 0.0033(6)
C33 0.0436(12) 0.0278(13) 0.0437(3) 0.0029(12) 0.0194(6) -0.0111(6)
C34 0.1327(14) 0.0402(14) 0.0279(3) 0.0471(13) 0.0322(6) 0.0154(6)
C35 0.0731(13) 0.0521(14) 0.0359(3) -0.0238(13) -0.0029(6) 0.0241(6)
C36 0.0422(12) 0.1141(15) 0.0439(3) 0.0346(13) 0.0299(6) 0.0475(6)
C37 0.0221(11) 0.0206(12) 0.0346(3) 0.0001(11) 0.0039(6) -0.0023(6)
C38 0.0168(10) 0.0368(13) 0.0282(3) -0.0009(11) 0.0070(6) -0.0078(6)
C39 0.0200(11) 0.0337(13) 0.0251(3) -0.0057(11) 0.0057(6) 0.0042(6)

loop_
_atom_type_symbol
_atom_type_scat_dispersion_real
_atom_type_scat_dispersion_imag
_atom_type_scat_Cromer_Mann_a1
_atom_type_scat_Cromer_Mann_a2
_atom_type_scat_Cromer_Mann_a3
_atom_type_scat_Cromer_Mann_a4
_atom_type_scat_Cromer_Mann_b1
_atom_type_scat_Cromer_Mann_b2
_atom_type_scat_Cromer_Mann_b3
_atom_type_scat_Cromer_Mann_b4
_atom_type_scat_Cromer_Mann_c
_atom_type_scat_source
_atom_type_scat_dispersion_source
H 0.00000 0.00000 0.49300 0.32291 0.14019 0.04081 10.51090 26.12570 3.14236 57.79970 0.0030380000826 'International Tables Volume C Table 6.1.1.4 (pp. 500-502)' 'Henke, Gullikson and Davis, At. Data and Nucl. Data Tables, 1993, 54, 2'
C 0.00347 0.00161 2.31000 1.02000 1.58860 0.86500 20.84390 10.20750 0.56870 51.65120 0.215599998832 'International Tables Volume C Table 6.1.1.4 (pp. 500-502)' 'Henke, Gullikson and Davis, At. Data and Nucl. Data Tables, 1993, 54, 2'
Au -1.84507 8.87037 16.88190 18.59130 25.55820 5.86000 0.46110 8.62160 1.48260 36.39560 12.0657997131 'International Tables Volume C Table 6.1.1.4 (pp. 500-502)' 'Henke, Gullikson and Davis, At. Data and Nucl. Data Tables, 1993, 54, 2'
Si 0.08192 0.07060 6.29150 3.03530 1.98910 1.54100 2.43860 32.33370 0.67850 81.69370 1.14069998264 'International Tables Volume C Table 6.1.1.4 (pp. 500-502)' 'Henke, Gullikson and Davis, At. Data and Nucl. Data Tables, 1993, 54, 2'
P 0.10434 0.09671 6.43450 4.17910 1.78000 1.49080 1.90670 27.15700 0.52600 68.16450 1.11489999294 'International Tables Volume C Table 6.1.1.4 (pp. 500-502)' 'Henke, Gullikson and Davis, At. Data and Nucl. Data Tables, 1993, 54, 2'

loop_
_geom_angle_atom_site_label_1
_geom_angle_atom_site_label_2
_geom_angle_atom_site_label_3
_geom_angle
_geom_angle_site_symmetry_1
_geom_angle_site_symmetry_3
C19 Au1 P1 176.217(4) . .
C1 P1 Au1 111.690(4) . .
C7 P1 Au1 111.947(3) . .
C7 P1 C1 105.629(3) . .
C13 P1 Au1 115.512(3) . .
C13 P1 C1 106.599(4) . .
C13 P1 C7 104.733(4) . .
C25 Si1 C24 107.210(4) . .
C28 Si1 C24 108.671(3) . .
C28 Si1 C25 110.747(3) . .
C31 Si1 C24 107.259(3) . .
C31 Si1 C25 112.535(4) . .
C31 Si1 C28 110.242(4) . .
C2 C1 P1 118.177(3) . .
C6 C1 P1 122.793(5) . .
C6 C1 C2 119.000(5) . .
H2 C2 C1 119.865(2) . .
C3 C2 C1 120.270(3) . .
C3 C2 H2 119.865(3) . .
H3 C3 C2 119.999(3) . .
C4 C3 C2 120.002(6) . .
C4 C3 H3 119.999(4) . .
H4 C4 C3 119.913(4) . .
C5 C4 C3 120.174(5) . .
C5 C4 H4 119.913(2) . .
H5 C5 C4 119.858(2) . .
C6 C5 C4 120.284(3) . .
C6 C5 H5 119.858(3) . .
C5 C6 C1 120.241(6) . .
H6 C6 C1 119.879(4) . .
H6 C6 C5 119.879(3) . .
C8 C7 P1 122.620(5) . .
C12 C7 P1 118.579(5) . .
C12 C7 C8 118.583(6) . .
H8 C8 C7 119.628(4) . .
C9 C8 C7 120.745(6) . .
C9 C8 H8 119.628(4) . .
H9 C9 C8 119.588(4) . .
C10 C9 C8 120.824(6) . .
C10 C9 H9 119.588(4) . .
H10 C10 C9 120.429(4) . .
C11 C10 C9 119.141(6) . .
C11 C10 H10 120.429(4) . .
H11 C11 C10 119.736(4) . .
C12 C11 C10 120.529(6) . .
C12 C11 H11 119.736(4) . .
C11 C12 C7 120.161(6) . .
H12 C12 C7 119.919(4) . .
H12 C12 C11 119.919(4) . .
C14 C13 P1 119.494(3) . .
C18 C13 P1 121.402(4) . .
C18 C13 C14 119.067(6) . .
H14 C14 C13 119.850(3) . .
C15 C14 C13 120.299(3) . .
C15 C14 H14 119.8505(16) . .
H15 C15 C14 119.8291(16) . .
C16 C15 C14 120.342(4) . .
C16 C15 H15 119.829(3) . .
H16 C16 C15 120.202(3) . .
C17 C16 C15 119.596(6) . .
C17 C16 H16 120.202(3) . .
H17 C17 C16 119.831(3) . .
C18 C17 C16 120.339(4) . .
C18 C17 H17 119.8305(16) . .
C17 C18 C13 120.337(4) . .
H18 C18 C13 119.832(3) . .
H18 C18 C17 119.8315(16) . .
C20 C19 Au1 175.707(6) . .
C21 C20 C19 176.310(6) . .
C20 C21 C20 120.340(6) 2 .
C22 C21 C20 119.830(3) . .
C22 C21 C20 119.830(3) . 2
C23 C22 C21 121.986(3) . .
C23 C22 C21 121.986(3) 2 .
C23 C22 C23 116.029(6) 2 .
C24 C23 C22 176.897(6) . .
C23 C24 Si1 174.609(6) . .
H25 C25 Si1 107.881(2) . .
C26 C25 Si1 111.762(4) . .
C26 C25 H25 107.881(2) . .
C27 C25 Si1 112.358(4) . .
C27 C25 H25 107.881(2) . .
C27 C25 C26 108.902(5) . .
H26a C26 C25 109.5 . .
H26b C26 C25 109.5 . .
H26b C26 H26a 109.5 . .
H26c C26 C25 109.5 . .
H26c C26 H26a 109.5 . .
H26c C26 H26b 109.5 . .
H27a C27 C25 109.5 . .
H27b C27 C25 109.5 . .
H27b C27 H27a 109.5 . .
H27c C27 C25 109.5 . .
H27c C27 H27a 109.5 . .
H27c C27 H27b 109.5 . .
H28 C28 Si1 107.129(3) . .
C29 C28 Si1 112.575(4) . .
C29 C28 H28 107.129(3) . .
C30 C28 Si1 112.591(4) . .
C30 C28 H28 107.129(3) . .
C30 C28 C29 109.949(5) . .
H29a C29 C28 109.5 . .
H29b C29 C28 109.5 . .
H29b C29 H29a 109.5 . .
H29c C29 C28 109.5 . .
H29c C29 H29a 109.5 . .
H29c C29 H29b 109.5 . .
H30a C30 C28 109.5 . .
H30b C30 C28 109.5 . .
H30b C30 H30a 109.5 . .
H30c C30 C28 109.5 . .
H30c C30 H30a 109.5 . .
H30c C30 H30b 109.5 . .
H31 C31 Si1 106.107(2) . .
C32 C31 Si1 114.225(5) . .
C32 C31 H31 106.107(3) . .
C33 C31 Si1 113.098(3) . .
C33 C31 H31 106.107(3) . .
C33 C31 C32 110.508(5) . .
H32a C32 C31 109.5 . .
H32b C32 C31 109.5 . .
H32b C32 H32a 109.5 . .
H32c C32 C31 109.5 . .
H32c C32 H32a 109.5 . .
H32c C32 H32b 109.5 . .
H33a C33 C31 109.5 . .
H33b C33 C31 109.5 . .
H33b C33 H33a 109.5 . .
H33c C33 C31 109.5 . .
H33c C33 H33a 109.5 . .
H33c C33 H33b 109.5 . .
C35 C34 H34 119.698(3) . .
C36 C34 H34 119.698(4) 7_455 .
C36 C34 C35 120.605(6) 7_455 .
H35 C35 C34 119.993(3) . .
C36 C35 C34 120.014(5) . .
C36 C35 H35 119.993(4) . .
C35 C36 C34 119.380(6) . 7_455
H36 C36 C34 120.310(4) . 7_455
H36 C36 C35 120.310(4) . .
C38 C37 H37 120.091(4) . .
C39 C37 H37 120.091(4) . .
C39 C37 C38 119.817(6) . .
H38 C38 C37 119.832(4) . .
C39 C38 C37 120.336(5) 3_556 .
C39 C38 H38 119.832(3) 3_556 .
C38 C39 C37 119.847(5) 3_556 .
H39 C39 C37 120.077(4) . .
H39 C39 C38 120.077(3) . 3_556

loop_
_geom_bond_atom_site_label_1
_geom_bond_atom_site_label_2
_geom_bond_distance
_geom_bond_site_symmetry_2
Au1 P1 2.27311(11) .
Au1 C19 2.00078(10) .
P1 C1 1.81867(10) .
P1 C7 1.82011(14) .
P1 C13 1.81225(14) .
Si1 C24 1.83822(9) .
Si1 C25 1.88233(10) .
Si1 C28 1.86949(13) .
Si1 C31 1.88721(12) .
C1 C2 1.40085(12) .
C1 C6 1.38851(8) .
C2 H2 0.9300 .
C2 C3 1.38649(9) .
C3 H3 0.9300 .
C3 C4 1.38162(8) .
C4 H4 0.9300 .
C4 C5 1.37807(12) .
C5 H5 0.9300 .
C5 C6 1.38921(9) .
C6 H6 0.9300 .
C7 C8 1.38338(11) .
C7 C12 1.39743(12) .
C8 H8 0.9300 .
C8 C9 1.37822(12) .
C9 H9 0.9300 .
C9 C10 1.38417(12) .
C10 H10 0.9300 .
C10 C11 1.37460(11) .
C11 H11 0.9300 .
C11 C12 1.39422(12) .
C12 H12 0.9300 .
C13 C14 1.38608(8) .
C13 C18 1.39522(8) .
C14 H14 0.9300 .
C14 C15 1.39054(12) .
C15 H15 0.9300 .
C15 C16 1.38334(8) .
C16 H16 0.9300 .
C16 C17 1.38265(8) .
C17 H17 0.9300 .
C17 C18 1.38551(12) .
C18 H18 0.9300 .
C19 C20 1.19469(7) .
C20 C21 1.43821(8) .
C21 C22 1.37770(12) .
C22 C23 1.42639(8) 2
C22 C23 1.42639(8) .
C23 C24 1.20735(8) .
C25 H25 0.9800 .
C25 C26 1.53359(12) .
C25 C27 1.52726(11) .
C26 H26a 0.9600 .
C26 H26b 0.9600 .
C26 H26c 0.9600 .
C27 H27a 0.9600 .
C27 H27b 0.9600 .
C27 H27c 0.9600 .
C28 H28 0.9800 .
C28 C29 1.54251(9) .
C28 C30 1.53275(9) .
C29 H29a 0.9600 .
C29 H29b 0.9600 .
C29 H29c 0.9600 .
C30 H30a 0.9600 .
C30 H30b 0.9600 .
C30 H30c 0.9600 .
C31 H31 0.9800 .
C31 C32 1.53036(12) .
C31 C33 1.53451(9) .
C32 H32a 0.9600 .
C32 H32b 0.9600 .
C32 H32c 0.9600 .
C33 H33a 0.9600 .
C33 H33b 0.9600 .
C33 H33c 0.9600 .
C34 H34 0.9300 .
C34 C35 1.37250(12) .
C34 C36 1.36771(10) 7_455
C35 H35 0.9300 .
C35 C36 1.37200(10) .
C36 H36 0.9300 .
C37 H37 0.9300 .
C37 C38 1.38433(10) .
C37 C39 1.37684(10) .
C38 H38 0.9300 .
C38 C39 1.37785(12) 3_556
C39 H39 0.9300 .

loop_
_restr_distance_atom_site_label_1
_restr_distance_atom_site_label_2
_restr_distance_site_symmetry_2
_restr_distance_target
_restr_distance_target_weight_param
_restr_distance_diff
C35 C34 1 1.3950 0.0050 0.0225
C36 C34 7_455 1.3950 0.0050 0.0273
C36 C35 1 1.3950 0.0050 0.0230
